data_4125894
loop_
_publ_author_name
'Mitra, Shouvik'
'Sasmal, Himadri Sekhar'
'Kundu, Tanay'
'Kandambeth, Sharath'
'Illath, Kavya'
'D\'iaz D\'iaz, David'
'Banerjee, Rahul'

_publ_section_title
;
 Targeted Drug Delivery in Covalent Organic Nanosheets (CONs) via
 Sequential Postsynthetic Modification.
;
_journal_issue 12
_journal_name_full 'Journal of the American Chemical Society'
_journal_page_first 4513
_journal_page_last 4520
_journal_paper_doi 10.1021/jacs.7b00925
_journal_volume 139
_journal_year 2017
_chemical_formula_sum 'C7 H9 N3 O2'
_chemical_formula_weight 167.17
_chemical_name_systematic
; 
 ? 
;
_space_group_IT_number 19
_symmetry_cell_setting orthorhombic
_symmetry_space_group_name_Hall 'P 2ac 2ab'
_symmetry_space_group_name_H-M 'P 21 21 21'
_atom_sites_solution_hydrogens geom
_atom_sites_solution_primary direct
_atom_sites_solution_secondary difmap
_audit_creation_method SHELXL-97
_cell_angle_alpha 90.00
_cell_angle_beta 90.00
_cell_angle_gamma 90.00
_cell_formula_units_Z 8
_cell_length_a 5.7856(8)
_cell_length_b 13.4044(10)
_cell_length_c 19.945(3)
_cell_measurement_reflns_used 1958
_cell_measurement_temperature 298
_cell_measurement_theta_max 29.140
_cell_measurement_theta_min 3.6580
_cell_volume 1546.8(3)
_computing_cell_refinement 'Bruker SAINT'
_computing_data_collection 'Bruker APEX2'
_computing_data_reduction 'Bruker SAINT'
_computing_molecular_graphics 'Bruker SHELXTL'
_computing_publication_material 'Bruker SHELXTL'
_computing_structure_refinement 'SHELXL-2104 (Sheldrick, 2014)'
_computing_structure_solution 'SHELXS-97 (Sheldrick, 2008)'
_diffrn_ambient_temperature 293(2)
_diffrn_measured_fraction_theta_full 0.871
_diffrn_measured_fraction_theta_max 0.981
_diffrn_measurement_device_type 'Bruker APEX-II CCD'
_diffrn_radiation_monochromator graphite
_diffrn_radiation_source 'fine-focus sealed tube'
_diffrn_radiation_type MoK\a
_diffrn_radiation_wavelength 0.71073
_diffrn_reflns_av_R_equivalents 0.0578
_diffrn_reflns_av_sigmaI/netI 0.0890
_diffrn_reflns_limit_h_max 4
_diffrn_reflns_limit_h_min -7
_diffrn_reflns_limit_k_max 14
_diffrn_reflns_limit_k_min -17
_diffrn_reflns_limit_l_max 23
_diffrn_reflns_limit_l_min -26
_diffrn_reflns_number 6328
_diffrn_reflns_theta_full 29.14
_diffrn_reflns_theta_max 29.14
_diffrn_reflns_theta_min 3.04
_exptl_absorpt_coefficient_mu 0.109
_exptl_absorpt_correction_T_max 0.978
_exptl_absorpt_correction_T_min 0.974
_exptl_absorpt_correction_type multi-scan
_exptl_absorpt_process_details SADABS
_exptl_crystal_colour Colorless
_exptl_crystal_density_diffrn 1.436
_exptl_crystal_density_method 'not measured'
_exptl_crystal_description 'Needle shaped'
_exptl_crystal_F_000 704
_exptl_crystal_size_max 0.4
_exptl_crystal_size_mid 0.2
_exptl_crystal_size_min 0.2
_refine_diff_density_max 0.357
_refine_diff_density_min -0.296
_refine_diff_density_rms 0.071
_refine_ls_abs_structure_details 'Flack H D (1983), Acta Cryst. A39, 876-881'
_refine_ls_abs_structure_Flack -1(3)
_refine_ls_extinction_method none
_refine_ls_goodness_of_fit_ref 1.051
_refine_ls_hydrogen_treatment mixed
_refine_ls_matrix_type full
_refine_ls_number_parameters 218
_refine_ls_number_reflns 3455
_refine_ls_number_restraints 0
_refine_ls_restrained_S_all 1.051
_refine_ls_R_factor_all 0.1219
_refine_ls_R_factor_gt 0.0765
_refine_ls_shift/su_max 0.008
_refine_ls_shift/su_mean 0.002
_refine_ls_structure_factor_coef Fsqd
_refine_ls_weighting_details 'calc w=1/[\s^2^(Fo^2^)+(0.0876P)^2^+0.0000P] where P=(Fo^2^+2Fc^2^)/3'
_refine_ls_weighting_scheme calc
_refine_ls_wR_factor_gt 0.1753
_refine_ls_wR_factor_ref 0.2065
_reflns_number_gt 2130
_reflns_number_total 3455
_reflns_threshold_expression >2sigma(I)
_cod_data_source_file ja7b00925_si_003.cif
_cod_data_source_block ASH
_cod_original_sg_symbol_H-M P212121
_cod_database_code 4125894

loop_
_symmetry_equiv_pos_as_xyz
'x, y, z'
'-x+1/2, -y, z+1/2'
'x+1/2, -y+1/2, -z'
'-x, y+1/2, -z+1/2'

loop_
_atom_site_label
_atom_site_type_symbol
_atom_site_fract_x
_atom_site_fract_y
_atom_site_fract_z
_atom_site_U_iso_or_equiv
_atom_site_adp_type
_atom_site_occupancy
_atom_site_symmetry_multiplicity
_atom_site_calc_flag
_atom_site_refinement_flags
O1 O 0.4884(6) 0.0503(2) 0.12645(16) 0.0575(9) Uani 1 1 d .
H1 H 0.5541 0.0182 0.1558 0.086 Uiso 1 1 d R
O10 O 0.7967(6) 0.0122(2) 0.21503(16) 0.0553(9) Uani 1 1 d .
N1 N 1.2005(7) 0.0571(3) 0.28121(18) 0.0524(10) Uani 1 1 d .
H1A H 1.1114 0.0462 0.3149 0.063 Uiso 1 1 d R
H1B H 1.2306 0.0016 0.2614 0.063 Uiso 1 1 d R
N3 N 0.4770(7) 0.3699(3) 0.02441(19) 0.0567(11) Uani 1 1 d .
H3A H 0.4113 0.3397 -0.0085 0.068 Uiso 1 1 d R
H3B H 0.3745 0.4014 0.0473 0.068 Uiso 1 1 d R
N11 N 1.0845(6) 0.1201(3) 0.23506(17) 0.0486(9) Uani 1 1 d .
H11 H 1.1417 0.1781 0.2271 0.058 Uiso 1 1 d R
C3 C 0.4870(8) 0.2076(3) 0.0763(2) 0.0454(11) Uani 1 1 d .
H3 H 0.3549 0.1889 0.0528 0.054 Uiso 1 1 calc R
C4 C 0.8907(7) 0.0937(3) 0.2035(2) 0.0400(10) Uani 1 1 d .
C7 C 0.7901(7) 0.1664(3) 0.1555(2) 0.0400(10) Uani 1 1 d .
C13 C 0.5905(7) 0.1400(3) 0.1206(2) 0.0393(10) Uani 1 1 d .
C14 C 0.7789(8) 0.3286(3) 0.1018(2) 0.0477(11) Uani 1 1 d .
H14 H 0.8436 0.3915 0.0958 0.057 Uiso 1 1 calc R
C15 C 0.8794(8) 0.2618(3) 0.1448(2) 0.0463(11) Uani 1 1 d .
H15 H 1.0122 0.2807 0.1678 0.056 Uiso 1 1 calc R
C16 C 0.5797(7) 0.3020(3) 0.0670(2) 0.0414(10) Uani 1 1 d .
O2 O 0.7683(6) 0.3650(2) 0.30886(15) 0.0551(9) Uani 1 1 d .
O8 O 1.1277(5) 0.35021(19) 0.38167(14) 0.0482(8) Uani 1 1 d .
H8 H 1.0498 0.3715 0.3505 0.072 Uiso 1 1 d R
N4 N 0.5236(6) 0.2388(3) 0.29623(17) 0.0452(9) Uani 1 1 d .
H4 H 0.4846 0.1790 0.3068 0.054 Uiso 1 1 d R
N8 N 0.3884(6) 0.2917(3) 0.24907(17) 0.0479(9) Uani 1 1 d .
H8A H 0.3304 0.3443 0.2677 0.057 Uiso 1 1 d R
H8B H 0.4739 0.3097 0.2156 0.057 Uiso 1 1 d R
N12 N 1.2359(7) 0.0601(3) 0.51400(17) 0.0492(9) Uani 1 1 d .
H12A H 1.3506 0.0964 0.5281 0.059 Uiso 1 1 d R
H12B H 1.1514 0.0435 0.5483 0.059 Uiso 1 1 d R
C1 C 0.8400(7) 0.2202(3) 0.3748(2) 0.0391(10) Uani 1 1 d .
C2 C 0.7086(7) 0.2790(3) 0.3244(2) 0.0393(9) Uani 1 1 d .
C5 C 1.0477(7) 0.2589(3) 0.39900(19) 0.0386(10) Uani 1 1 d .
C6 C 0.7686(7) 0.1281(3) 0.3989(2) 0.0438(10) Uani 1 1 d .
H6 H 0.6311 0.1008 0.3832 0.053 Uiso 1 1 calc R
C9 C 1.1784(7) 0.2059(3) 0.4453(2) 0.0393(9) Uani 1 1 d .
H9 H 1.3179 0.2321 0.4604 0.047 Uiso 1 1 calc R
C10 C 0.8977(8) 0.0756(3) 0.4458(2) 0.0472(11) Uani 1 1 d .
H10 H 0.8457 0.0142 0.4615 0.057 Uiso 1 1 calc R
C11 C 1.1034(8) 0.1146(3) 0.46918(19) 0.0397(10) Uani 1 1 d .

loop_
_atom_site_aniso_label
_atom_site_aniso_U_11
_atom_site_aniso_U_22
_atom_site_aniso_U_33
_atom_site_aniso_U_23
_atom_site_aniso_U_13
_atom_site_aniso_U_12
O1 0.072(2) 0.0461(18) 0.054(2) 0.0049(14) -0.0195(17) -0.0135(17)
O10 0.067(2) 0.0453(18) 0.053(2) 0.0021(14) -0.0117(17) -0.0041(18)
N1 0.066(3) 0.054(2) 0.038(2) -0.0028(16) -0.0143(19) 0.016(2)
N3 0.062(3) 0.058(2) 0.050(2) -0.0004(18) -0.0084(19) 0.011(2)
N11 0.053(2) 0.050(2) 0.043(2) 0.0043(16) -0.0108(18) -0.001(2)
C3 0.045(2) 0.049(3) 0.043(3) -0.0094(19) -0.007(2) -0.002(2)
C4 0.045(2) 0.040(2) 0.035(2) -0.0067(17) -0.001(2) 0.003(2)
C7 0.039(2) 0.042(2) 0.039(2) -0.0082(17) 0.0007(19) 0.003(2)
C13 0.045(2) 0.042(2) 0.031(2) -0.0043(17) -0.0007(18) -0.004(2)
C14 0.056(3) 0.045(2) 0.042(3) 0.0014(19) -0.006(2) -0.010(2)
C15 0.044(2) 0.052(3) 0.042(3) 0.000(2) -0.011(2) -0.007(2)
C16 0.045(2) 0.045(2) 0.034(2) -0.0042(18) -0.004(2) 0.009(2)
O2 0.065(2) 0.0502(18) 0.050(2) 0.0065(14) -0.0124(17) -0.0061(18)
O8 0.0583(19) 0.0456(17) 0.0408(18) 0.0068(13) -0.0048(15) -0.0102(15)
N4 0.047(2) 0.044(2) 0.044(2) -0.0005(16) -0.0056(18) 0.0011(18)
N8 0.050(2) 0.053(2) 0.041(2) -0.0041(17) -0.0052(17) 0.0063(19)
N12 0.065(3) 0.049(2) 0.034(2) 0.0048(15) -0.0037(18) -0.007(2)
C1 0.045(2) 0.039(2) 0.034(2) -0.0032(17) 0.0044(18) -0.003(2)
C2 0.039(2) 0.041(2) 0.038(2) -0.0046(18) 0.0000(19) -0.001(2)
C5 0.048(3) 0.037(2) 0.031(2) -0.0046(16) 0.0093(19) -0.005(2)
C6 0.037(2) 0.043(2) 0.052(3) -0.0030(19) 0.000(2) -0.006(2)
C9 0.042(2) 0.041(2) 0.034(2) -0.0022(17) 0.0018(18) -0.0025(19)
C10 0.052(3) 0.037(2) 0.052(3) 0.006(2) 0.006(2) -0.003(2)
C11 0.048(2) 0.037(2) 0.034(2) -0.0024(17) 0.0041(19) -0.001(2)

loop_
_atom_type_symbol
_atom_type_description
_atom_type_scat_dispersion_real
_atom_type_scat_dispersion_imag
_atom_type_scat_source
C C 0.0033 0.0016 'International Tables Vol C Tables 4.2.6.8 and 6.1.1.4'
H H 0.0000 0.0000 'International Tables Vol C Tables 4.2.6.8 and 6.1.1.4'
N N 0.0061 0.0033 'International Tables Vol C Tables 4.2.6.8 and 6.1.1.4'
O O 0.0106 0.0060 'International Tables Vol C Tables 4.2.6.8 and 6.1.1.4'

loop_
_geom_angle_atom_site_label_1
_geom_angle_atom_site_label_2
_geom_angle_atom_site_label_3
_geom_angle
C13 O1 H1 109.1
N11 N1 H1A 109.0
N11 N1 H1B 108.2
H1A N1 H1B 109.5
C16 N3 H3A 110.5
C16 N3 H3B 107.1
H3A N3 H3B 109.4
C4 N11 N1 123.1(4)
C4 N11 H11 118.5
N1 N11 H11 118.5
C16 C3 C13 120.6(4)
C16 C3 H3 119.7
C13 C3 H3 119.7
O10 C4 N11 121.0(4)
O10 C4 C7 121.7(4)
N11 C4 C7 117.3(4)
C13 C7 C15 117.6(4)
C13 C7 C4 118.6(4)
C15 C7 C4 123.7(4)
O1 C13 C7 123.2(4)
O1 C13 C3 116.4(4)
C7 C13 C3 120.3(4)
C15 C14 C16 119.7(4)
C15 C14 H14 120.1
C16 C14 H14 120.1
C14 C15 C7 122.6(4)
C14 C15 H15 118.7
C7 C15 H15 118.7
N3 C16 C3 121.2(4)
N3 C16 C14 119.6(4)
C3 C16 C14 119.2(4)
C5 O8 H8 108.7
C2 N4 N8 121.7(3)
C2 N4 H4 119.2
N8 N4 H4 119.1
N4 N8 H8A 109.8
N4 N8 H8B 109.7
H8A N8 H8B 109.0
C11 N12 H12A 109.6
C11 N12 H12B 109.3
H12A N12 H12B 108.6
C6 C1 C5 117.9(4)
C6 C1 C2 123.6(4)
C5 C1 C2 118.5(4)
O2 C2 N4 119.7(4)
O2 C2 C1 121.2(4)
N4 C2 C1 119.0(4)
O8 C5 C9 116.5(4)
O8 C5 C1 122.9(4)
C9 C5 C1 120.6(4)
C1 C6 C10 121.6(4)
C1 C6 H6 119.2
C10 C6 H6 119.2
C11 C9 C5 120.7(4)
C11 C9 H9 119.6
C5 C9 H9 119.6
C11 C10 C6 119.9(4)
C11 C10 H10 120.0
C6 C10 H10 120.0
C10 C11 C9 119.3(4)
C10 C11 N12 119.6(4)
C9 C11 N12 121.0(4)

loop_
_geom_bond_atom_site_label_1
_geom_bond_atom_site_label_2
_geom_bond_distance
O1 C13 1.344(5)
O1 H1 0.8200
O10 C4 1.241(5)
N1 N11 1.418(5)
N1 H1A 0.8603
N1 H1B 0.8599
N3 C16 1.379(5)
N3 H3A 0.8603
N3 H3B 0.8600
N11 C4 1.333(5)
N11 H11 0.8600
C3 C16 1.387(6)
C3 C13 1.401(6)
C3 H3 0.9300
C4 C7 1.486(6)
C7 C13 1.395(6)
C7 C15 1.395(5)
C14 C15 1.370(6)
C14 C16 1.392(6)
C14 H14 0.9300
C15 H15 0.9300
O2 C2 1.242(5)
O8 C5 1.353(4)
O8 H8 0.8198
N4 C2 1.324(5)
N4 N8 1.414(4)
N4 H4 0.8600
N8 H8A 0.8646
N8 H8B 0.8647
N12 C11 1.386(5)
N12 H12A 0.8694
N12 H12B 0.8690
C1 C6 1.388(5)
C1 C5 1.395(6)
C1 C2 1.487(6)
C5 C9 1.389(6)
C6 C10 1.389(6)
C6 H6 0.9300
C9 C11 1.383(5)
C9 H9 0.9300
C10 C11 1.381(6)
C10 H10 0.9300

loop_
_geom_torsion_atom_site_label_1
_geom_torsion_atom_site_label_2
_geom_torsion_atom_site_label_3
_geom_torsion_atom_site_label_4
_geom_torsion
N1 N11 C4 O10 2.5(6)
N1 N11 C4 C7 -178.9(3)
O10 C4 C7 C13 -2.9(6)
N11 C4 C7 C13 178.5(4)
O10 C4 C7 C15 174.9(4)
N11 C4 C7 C15 -3.7(6)
C15 C7 C13 O1 179.8(4)
C4 C7 C13 O1 -2.4(6)
C15 C7 C13 C3 0.4(6)
C4 C7 C13 C3 178.3(4)
C16 C3 C13 O1 179.9(4)
C16 C3 C13 C7 -0.7(6)
C16 C14 C15 C7 0.1(7)
C13 C7 C15 C14 -0.1(6)
C4 C7 C15 C14 -177.9(4)
C13 C3 C16 N3 -178.7(4)
C13 C3 C16 C14 0.7(6)
C15 C14 C16 N3 179.1(4)
C15 C14 C16 C3 -0.4(6)
N8 N4 C2 O2 -0.9(6)
N8 N4 C2 C1 178.6(3)
C6 C1 C2 O2 173.5(4)
C5 C1 C2 O2 -7.2(6)
C6 C1 C2 N4 -6.0(6)
C5 C1 C2 N4 173.4(3)
C6 C1 C5 O8 -176.5(4)
C2 C1 C5 O8 4.1(6)
C6 C1 C5 C9 0.4(6)
C2 C1 C5 C9 -178.9(4)
C5 C1 C6 C10 0.4(6)
C2 C1 C6 C10 179.7(4)
O8 C5 C9 C11 176.0(3)
C1 C5 C9 C11 -1.1(6)
C1 C6 C10 C11 -0.6(6)
C6 C10 C11 C9 -0.1(6)
C6 C10 C11 N12 -177.5(4)
C5 C9 C11 C10 0.9(6)
C5 C9 C11 N12 178.3(4)
